data_2224116
loop_
_publ_author_name
'Yang, De-Suo'

_publ_section_title
;
 3-Hydroxy-<i>N</i>'-(5-hydroxy-2-nitrobenzylidene)-2-naphthohydrazide
;
_journal_coeditor_code BH2256
_journal_issue 12
_journal_name_full 'Acta Crystallographica Section E'
_journal_page_first o2978
_journal_paper_doi 10.1107/S1600536809045279
_journal_volume 65
_journal_year 2009
_chemical_formula_iupac 'C18 H13 N3 O5'
_chemical_formula_moiety 'C18 H13 N3 O5'
_chemical_formula_sum 'C18 H13 N3 O5'
_chemical_formula_weight 351.31
_chemical_name_systematic
;
3-Hydroxy-<i>N'</i>-(5-hydroxy-2-nitrobenzylidene)-2-naphthohydrazide
;
_space_group_IT_number 14
_symmetry_cell_setting monoclinic
_symmetry_space_group_name_Hall '-P 2yn'
_symmetry_space_group_name_H-M 'P 1 21/n 1'
_atom_sites_solution_hydrogens geom
_atom_sites_solution_primary direct
_atom_sites_solution_secondary difmap
_audit_creation_method SHELXL-97
_cell_angle_alpha 90.00
_cell_angle_beta 104.8670(10)
_cell_angle_gamma 90.00
_cell_formula_units_Z 4
_cell_length_a 10.1588(3)
_cell_length_b 8.2562(2)
_cell_length_c 19.5268(5)
_cell_measurement_reflns_used 2463
_cell_measurement_temperature 298(2)
_cell_measurement_theta_max 26.6
_cell_measurement_theta_min 2.5
_cell_volume 1582.95(7)
_computing_cell_refinement 'SAINT (Bruker, 2002)'
_computing_data_collection 'SMART (Bruker, 2002)'
_computing_data_reduction 'SAINT (Bruker, 2002)'
_computing_molecular_graphics 'SHELXTL (Sheldrick, 2008)'
_computing_publication_material 'SHELXTL (Sheldrick, 2008)'
_computing_structure_refinement 'SHELXL97 (Sheldrick, 2008)'
_computing_structure_solution 'SHELXS97 (Sheldrick, 2008)'
_diffrn_ambient_temperature 298(2)
_diffrn_measured_fraction_theta_full 0.991
_diffrn_measured_fraction_theta_max 0.991
_diffrn_measurement_device_type 'Bruker SMART CCD'
_diffrn_measurement_method \w
_diffrn_radiation_monochromator graphite
_diffrn_radiation_source 'fine-focus sealed tube'
_diffrn_radiation_type MoK\a
_diffrn_radiation_wavelength 0.71073
_diffrn_reflns_av_R_equivalents 0.0278
_diffrn_reflns_av_sigmaI/netI 0.0282
_diffrn_reflns_limit_h_max 12
_diffrn_reflns_limit_h_min -12
_diffrn_reflns_limit_k_max 10
_diffrn_reflns_limit_k_min -10
_diffrn_reflns_limit_l_max 16
_diffrn_reflns_limit_l_min -24
_diffrn_reflns_number 9168
_diffrn_reflns_theta_full 27.00
_diffrn_reflns_theta_max 27.00
_diffrn_reflns_theta_min 2.08
_exptl_absorpt_coefficient_mu 0.110
_exptl_absorpt_correction_T_max 0.9783
_exptl_absorpt_correction_T_min 0.9751
_exptl_absorpt_correction_type multi-scan
_exptl_absorpt_process_details '(SADABS; Sheldrick, 1996)'
_exptl_crystal_colour colorless
_exptl_crystal_density_diffrn 1.474
_exptl_crystal_density_method 'not measured'
_exptl_crystal_description block
_exptl_crystal_F_000 728
_exptl_crystal_size_max 0.23
_exptl_crystal_size_mid 0.20
_exptl_crystal_size_min 0.20
_refine_diff_density_max 0.185
_refine_diff_density_min -0.193
_refine_ls_extinction_method none
_refine_ls_goodness_of_fit_ref 1.040
_refine_ls_hydrogen_treatment mixed
_refine_ls_matrix_type full
_refine_ls_number_constraints 0
_refine_ls_number_parameters 241
_refine_ls_number_reflns 3425
_refine_ls_number_restraints 1
_refine_ls_restrained_S_all 1.040
_refine_ls_R_factor_all 0.0639
_refine_ls_R_factor_gt 0.0439
_refine_ls_shift/su_max 0.000
_refine_ls_shift/su_mean 0.000
_refine_ls_structure_factor_coef Fsqd
_refine_ls_weighting_details 'calc w=1/[\s^2^(Fo^2^)+(0.0503P)^2^+0.3232P] where P=(Fo^2^+2Fc^2^)/3'
_refine_ls_weighting_scheme calc
_refine_ls_wR_factor_gt 0.1070
_refine_ls_wR_factor_ref 0.1187
_reflns_number_gt 2436
_reflns_number_total 3425
_reflns_threshold_expression I>2\s(I)
_cod_data_source_file bh2256.cif
_cod_data_source_block I
_cod_original_sg_symbol_H-M 'P 21/n'
_cod_database_code 2224116
_cod_database_fobs_code 2224116

loop_
_symmetry_equiv_pos_as_xyz
'x, y, z'
'-x+1/2, y+1/2, -z+1/2'
'-x, -y, -z'
'x-1/2, -y-1/2, z-1/2'

loop_
_atom_site_type_symbol
_atom_site_label
_atom_site_fract_x
_atom_site_fract_y
_atom_site_fract_z
_atom_site_U_iso_or_equiv
_atom_site_adp_type
_atom_site_calc_flag
_atom_site_refinement_flags
_atom_site_occupancy
_atom_site_disorder_assembly
_atom_site_disorder_group
N N1 0.88109(14) 0.92607(17) 0.05530(7) 0.0462(4) Uani d D 1 . .
N N2 1.00455(13) 0.88709(16) 0.10140(7) 0.0446(3) Uani d . 1 . .
N N3 1.20940(14) 0.48961(18) 0.04801(7) 0.0461(3) Uani d . 1 . .
O O1 0.86564(13) 1.16125(15) 0.11112(6) 0.0575(4) Uani d . 1 . .
O O2 0.63397(15) 1.31345(18) 0.08033(7) 0.0689(4) Uani d . 1 . .
H H2 0.7084 1.2854 0.1052 0.103 Uiso calc R 1 . .
O O3 1.13711(14) 0.56430(16) -0.00173(6) 0.0612(4) Uani d . 1 . .
O O4 1.24674(14) 0.34954(16) 0.04217(7) 0.0695(4) Uani d . 1 . .
O O5 1.38574(15) 0.75885(19) 0.31532(6) 0.0721(4) Uani d . 1 . .
H H5 1.4565 0.7160 0.3377 0.108 Uiso calc R 1 . .
C C1 0.69456(16) 1.10569(19) 0.00579(8) 0.0407(4) Uani d . 1 . .
C C2 0.60609(17) 1.2299(2) 0.01840(9) 0.0485(4) Uani d . 1 . .
C C3 0.49048(18) 1.2674(3) -0.03235(10) 0.0601(5) Uani d . 1 . .
H H3 0.4332 1.3482 -0.0234 0.072 Uiso calc R 1 . .
C C4 0.45611(17) 1.1865(3) -0.09781(10) 0.0582(5) Uani d . 1 . .
C C5 0.3359(2) 1.2237(3) -0.15133(13) 0.0833(8) Uani d . 1 . .
H H5A 0.2756 1.3013 -0.1428 0.100 Uiso calc R 1 . .
C C6 0.3090(3) 1.1465(4) -0.21477(15) 0.1025(11) Uani d . 1 . .
H H6 0.2299 1.1717 -0.2493 0.123 Uiso calc R 1 . .
C C7 0.3980(3) 1.0294(3) -0.22928(13) 0.1001(10) Uani d . 1 . .
H H7 0.3782 0.9787 -0.2733 0.120 Uiso calc R 1 . .
C C8 0.5134(2) 0.9896(3) -0.17908(11) 0.0769(7) Uani d . 1 . .
H H8 0.5721 0.9116 -0.1889 0.092 Uiso calc R 1 . .
C C9 0.54456(19) 1.0664(2) -0.11211(9) 0.0541(5) Uani d . 1 . .
C C10 0.66309(18) 1.0299(2) -0.05915(9) 0.0477(4) Uani d . 1 . .
H H10 0.7224 0.9519 -0.0683 0.057 Uiso calc R 1 . .
C C11 0.81986(16) 1.06728(19) 0.06131(8) 0.0417(4) Uani d . 1 . .
C C12 1.04643(17) 0.7455(2) 0.09371(9) 0.0468(4) Uani d . 1 . .
H H12 0.9935 0.6774 0.0596 0.056 Uiso calc R 1 . .
C C13 1.17752(16) 0.68736(18) 0.13789(8) 0.0398(4) Uani d . 1 . .
C C14 1.25482(16) 0.56598(18) 0.11681(8) 0.0381(3) Uani d . 1 . .
C C15 1.37767(16) 0.51385(19) 0.16009(9) 0.0429(4) Uani d . 1 . .
H H15 1.4276 0.4342 0.1443 0.051 Uiso calc R 1 . .
C C16 1.42572(16) 0.5796(2) 0.22626(8) 0.0440(4) Uani d . 1 . .
H H16 1.5094 0.5471 0.2550 0.053 Uiso calc R 1 . .
C C17 1.34847(18) 0.6951(2) 0.24990(8) 0.0466(4) Uani d . 1 . .
C C18 1.22688(17) 0.7487(2) 0.20549(8) 0.0481(4) Uani d . 1 . .
H H18 1.1772 0.8280 0.2216 0.058 Uiso calc R 1 . .
H H1 0.8395(18) 0.8513(19) 0.0237(8) 0.066(6) Uiso d D 1 . .

loop_
_atom_site_aniso_label
_atom_site_aniso_U_11
_atom_site_aniso_U_22
_atom_site_aniso_U_33
_atom_site_aniso_U_12
_atom_site_aniso_U_13
_atom_site_aniso_U_23
N1 0.0433(8) 0.0423(8) 0.0426(8) 0.0066(6) -0.0077(6) -0.0034(6)
N2 0.0416(7) 0.0449(8) 0.0399(7) 0.0064(6) -0.0033(6) 0.0013(6)
N3 0.0441(8) 0.0456(8) 0.0486(8) -0.0067(6) 0.0117(7) -0.0072(7)
O1 0.0632(8) 0.0469(7) 0.0482(7) 0.0076(6) -0.0119(6) -0.0087(6)
O2 0.0754(10) 0.0743(10) 0.0563(8) 0.0261(8) 0.0159(7) -0.0026(7)
O3 0.0687(9) 0.0642(9) 0.0433(7) -0.0101(7) 0.0007(6) -0.0002(6)
O4 0.0683(9) 0.0559(8) 0.0786(9) 0.0076(7) 0.0085(7) -0.0274(7)
O5 0.0725(10) 0.0899(11) 0.0412(7) 0.0308(8) -0.0088(6) -0.0124(7)
C1 0.0390(8) 0.0370(8) 0.0416(8) -0.0019(7) 0.0022(7) 0.0075(7)
C2 0.0475(10) 0.0517(10) 0.0469(10) 0.0047(8) 0.0133(8) 0.0101(8)
C3 0.0431(10) 0.0710(13) 0.0687(13) 0.0150(9) 0.0189(9) 0.0243(11)
C4 0.0378(9) 0.0711(13) 0.0591(12) -0.0109(9) 0.0004(8) 0.0282(10)
C5 0.0427(11) 0.1106(19) 0.0836(16) -0.0086(12) -0.0074(11) 0.0461(15)
C6 0.0652(15) 0.120(2) 0.0910(19) -0.0332(16) -0.0366(14) 0.0452(18)
C7 0.113(2) 0.0834(18) 0.0686(15) -0.0412(17) -0.0400(15) 0.0161(13)
C8 0.0945(16) 0.0613(13) 0.0542(12) -0.0199(12) -0.0187(11) 0.0049(10)
C9 0.0536(11) 0.0486(10) 0.0485(10) -0.0154(9) -0.0080(8) 0.0144(8)
C10 0.0518(10) 0.0375(8) 0.0459(9) -0.0020(8) -0.0022(8) 0.0045(7)
C11 0.0437(9) 0.0382(8) 0.0384(8) 0.0000(7) 0.0016(7) 0.0026(7)
C12 0.0455(9) 0.0440(9) 0.0434(9) 0.0023(8) -0.0022(7) -0.0052(7)
C13 0.0403(8) 0.0366(8) 0.0387(8) 0.0020(7) 0.0031(7) 0.0030(7)
C14 0.0422(8) 0.0333(8) 0.0376(8) -0.0044(7) 0.0082(7) 0.0001(6)
C15 0.0438(9) 0.0363(8) 0.0497(9) 0.0043(7) 0.0141(8) 0.0035(7)
C16 0.0409(9) 0.0443(9) 0.0430(9) 0.0060(7) 0.0038(7) 0.0090(7)
C17 0.0506(10) 0.0494(10) 0.0350(8) 0.0053(8) 0.0022(7) 0.0009(7)
C18 0.0499(10) 0.0462(9) 0.0436(9) 0.0140(8) 0.0037(8) -0.0029(7)

loop_
_atom_type_symbol
_atom_type_description
_atom_type_scat_dispersion_real
_atom_type_scat_dispersion_imag
_atom_type_scat_source
C C 0.0033 0.0016 'International Tables Vol C Tables 4.2.6.8 and 6.1.1.4'
H H 0.0000 0.0000 'International Tables Vol C Tables 4.2.6.8 and 6.1.1.4'
N N 0.0061 0.0033 'International Tables Vol C Tables 4.2.6.8 and 6.1.1.4'
O O 0.0106 0.0060 'International Tables Vol C Tables 4.2.6.8 and 6.1.1.4'

loop_
_geom_angle_atom_site_label_1
_geom_angle_atom_site_label_2
_geom_angle_atom_site_label_3
_geom_angle_site_symmetry_1
_geom_angle_site_symmetry_3
_geom_angle
_geom_angle_publ_flag
C11 N1 N2 . . 120.64(13) ?
C11 N1 H1 . . 120.7(13) ?
N2 N1 H1 . . 118.4(13) ?
C12 N2 N1 . . 114.48(14) ?
O3 N3 O4 . . 122.43(14) ?
O3 N3 C14 . . 120.03(14) ?
O4 N3 C14 . . 117.54(14) ?
C2 O2 H2 . . 109.5 ?
C17 O5 H5 . . 109.5 ?
C10 C1 C2 . . 118.58(15) ?
C10 C1 C11 . . 122.05(15) ?
C2 C1 C11 . . 119.31(14) ?
O2 C2 C3 . . 118.43(17) ?
O2 C2 C1 . . 121.50(15) ?
C3 C2 C1 . . 120.07(17) ?
C2 C3 C4 . . 121.34(18) ?
C2 C3 H3 . . 119.3 ?
C4 C3 H3 . . 119.3 ?
C3 C4 C9 . . 119.42(16) ?
C3 C4 C5 . . 122.1(2) ?
C9 C4 C5 . . 118.4(2) ?
C6 C5 C4 . . 120.2(3) ?
C6 C5 H5A . . 119.9 ?
C4 C5 H5A . . 119.9 ?
C5 C6 C7 . . 121.3(2) ?
C5 C6 H6 . . 119.4 ?
C7 C6 H6 . . 119.4 ?
C8 C7 C6 . . 120.1(3) ?
C8 C7 H7 . . 119.9 ?
C6 C7 H7 . . 119.9 ?
C7 C8 C9 . . 120.3(3) ?
C7 C8 H8 . . 119.8 ?
C9 C8 H8 . . 119.8 ?
C10 C9 C4 . . 118.26(17) ?
C10 C9 C8 . . 122.1(2) ?
C4 C9 C8 . . 119.63(18) ?
C1 C10 C9 . . 122.28(17) ?
C1 C10 H10 . . 118.9 ?
C9 C10 H10 . . 118.9 ?
O1 C11 N1 . . 121.64(14) ?
O1 C11 C1 . . 121.38(15) ?
N1 C11 C1 . . 116.98(14) ?
N2 C12 C13 . . 120.90(15) ?
N2 C12 H12 . . 119.5 ?
C13 C12 H12 . . 119.5 ?
C18 C13 C14 . . 116.75(14) ?
C18 C13 C12 . . 119.55(15) ?
C14 C13 C12 . . 123.64(14) ?
C15 C14 C13 . . 121.96(14) ?
C15 C14 N3 . . 116.99(14) ?
C13 C14 N3 . . 121.04(14) ?
C16 C15 C14 . . 119.98(15) ?
C16 C15 H15 . . 120.0 ?
C14 C15 H15 . . 120.0 ?
C15 C16 C17 . . 119.39(15) ?
C15 C16 H16 . . 120.3 ?
C17 C16 H16 . . 120.3 ?
O5 C17 C16 . . 122.72(15) ?
O5 C17 C18 . . 117.25(16) ?
C16 C17 C18 . . 120.03(15) ?
C13 C18 C17 . . 121.79(16) ?
C13 C18 H18 . . 119.1 ?
C17 C18 H18 . . 119.1 ?

loop_
_geom_bond_atom_site_label_1
_geom_bond_atom_site_label_2
_geom_bond_site_symmetry_2
_geom_bond_distance
_geom_bond_publ_flag
N1 C11 . 1.341(2) ?
N1 N2 . 1.3812(18) ?
N1 H1 . 0.898(9) ?
N2 C12 . 1.266(2) ?
N3 O3 . 1.2235(18) ?
N3 O4 . 1.2315(18) ?
N3 C14 . 1.448(2) ?
O1 C11 . 1.2378(18) ?
O2 C2 . 1.357(2) ?
O2 H2 . 0.8200 ?
O5 C17 . 1.343(2) ?
O5 H5 . 0.8200 ?
C1 C10 . 1.376(2) ?
C1 C2 . 1.426(2) ?
C1 C11 . 1.479(2) ?
C2 C3 . 1.364(2) ?
C3 C4 . 1.405(3) ?
C3 H3 . 0.9300 ?
C4 C9 . 1.414(3) ?
C4 C5 . 1.422(3) ?
C5 C6 . 1.357(4) ?
C5 H5A . 0.9300 ?
C6 C7 . 1.402(4) ?
C6 H6 . 0.9300 ?
C7 C8 . 1.362(3) ?
C7 H7 . 0.9300 ?
C8 C9 . 1.414(3) ?
C8 H8 . 0.9300 ?
C9 C10 . 1.404(2) ?
C10 H10 . 0.9300 ?
C12 C13 . 1.469(2) ?
C12 H12 . 0.9300 ?
C13 C18 . 1.382(2) ?
C13 C14 . 1.399(2) ?
C14 C15 . 1.384(2) ?
C15 C16 . 1.371(2) ?
C15 H15 . 0.9300 ?
C16 C17 . 1.387(2) ?
C16 H16 . 0.9300 ?
C17 C18 . 1.387(2) ?
C18 H18 . 0.9300 ?

loop_
_geom_hbond_atom_site_label_D
_geom_hbond_atom_site_label_H
_geom_hbond_atom_site_label_A
_geom_hbond_site_symmetry_A
_geom_hbond_distance_DH
_geom_hbond_distance_HA
_geom_hbond_distance_DA
_geom_hbond_angle_DHA
_geom_hbond_publ_flag
O2 H2 O1 . 0.82 1.88 2.5987(18) 146.3 yes
N1 H1 O4 3_765 0.898(9) 2.144(10) 3.0361(19) 172.8(18) yes
O5 H5 O1 2_745 0.82 1.88 2.6889(17) 168.0 yes

loop_
_cod_related_entry_id
_cod_related_entry_database
_cod_related_entry_code
1 ChemSpider 5591560
